data_4502520
loop_
_publ_author_name
'Bai, Hong-Ye'
'Ma, Jian-Fang'
'Yang, Jin'
'Liu, Ying-Ying'
Hua-Wu,
'Ma, Ji-Cheng'

_publ_section_title
;
 Effect of Anions on the Self-Assembly of Cd(II)-Containing Coordination
 Polymers Based on a Novel Flexible Tetrakis(imidazole) Ligand
;
_journal_issue 2
_journal_name_full 'Crystal Growth &amp; Design'
_journal_page_first 995
_journal_paper_doi 10.1021/cg901332m
_journal_volume 10
_journal_year 2010
_chemical_formula_moiety 'C35 H26 Cd3 N8 O12, 4(O0.50), 3(H2 O)'
_chemical_formula_sum 'C35 H32 Cd3 N8 O16'
_chemical_formula_weight 1157.89
_chemical_name_systematic
;
 ?
;
_space_group_IT_number 15
_symmetry_cell_setting monoclinic
_symmetry_space_group_name_Hall '-C 2yc'
_symmetry_space_group_name_H-M 'C 1 2/c 1'
_atom_sites_solution_hydrogens geom
_atom_sites_solution_primary direct
_atom_sites_solution_secondary difmap
_audit_creation_method SHELXL-97
_cell_angle_alpha 90.00
_cell_angle_beta 105.803(5)
_cell_angle_gamma 90.00
_cell_formula_units_Z 4
_cell_length_a 10.2268(4)
_cell_length_b 23.7126(11)
_cell_length_c 17.4281(8)
_cell_measurement_reflns_used 4755
_cell_measurement_temperature 293(2)
_cell_measurement_theta_max 29.3
_cell_measurement_theta_min 4.1
_cell_volume 4066.6(3)
_computing_cell_refinement CrysAlis
_computing_data_collection 'CrysAlis (Oxford Diffraction, 2006)'
_computing_data_reduction CrysAlis
_computing_structure_refinement 'SHELXL-97 (Sheldrick, 1997)'
_computing_structure_solution 'SHELXS-97 (Sheldrick, 1997)'
_diffrn_ambient_temperature 293(2)
_diffrn_detector_area_resol_mean 10.0
_diffrn_measured_fraction_theta_full 0.994
_diffrn_measured_fraction_theta_max 0.857
_diffrn_measurement_device_type 'Oxford Diffraction Gemini R Ultra'
_diffrn_measurement_method '\w scan'
_diffrn_radiation_monochromator graphite
_diffrn_radiation_source 'fine-focus sealed tube'
_diffrn_radiation_type MoK\a
_diffrn_radiation_wavelength 0.71073
_diffrn_reflns_av_R_equivalents 0.0289
_diffrn_reflns_av_sigmaI/netI 0.0517
_diffrn_reflns_limit_h_max 10
_diffrn_reflns_limit_h_min -13
_diffrn_reflns_limit_k_max 19
_diffrn_reflns_limit_k_min -32
_diffrn_reflns_limit_l_max 23
_diffrn_reflns_limit_l_min -17
_diffrn_reflns_number 9963
_diffrn_reflns_theta_full 25.00
_diffrn_reflns_theta_max 29.26
_diffrn_reflns_theta_min 4.14
_exptl_absorpt_coefficient_mu 1.637
_exptl_absorpt_correction_T_max 0.7147
_exptl_absorpt_correction_T_min 0.6482
_exptl_absorpt_correction_type multi-scan
_exptl_absorpt_process_details
;
CrysAlis (Oxford Diffraction, 2006)
;
_exptl_crystal_colour colorless
_exptl_crystal_density_diffrn 1.891
_exptl_crystal_density_method 'not measured'
_exptl_crystal_description block
_exptl_crystal_F_000 2280
_exptl_crystal_size_max 0.29
_exptl_crystal_size_mid 0.25
_exptl_crystal_size_min 0.22
_refine_diff_density_max 0.950
_refine_diff_density_min -0.543
_refine_diff_density_rms 0.105
_refine_ls_extinction_method none
_refine_ls_goodness_of_fit_ref 0.965
_refine_ls_hydrogen_treatment constr
_refine_ls_matrix_type full
_refine_ls_number_parameters 393
_refine_ls_number_reflns 4755
_refine_ls_number_restraints 12
_refine_ls_restrained_S_all 0.964
_refine_ls_R_factor_all 0.0573
_refine_ls_R_factor_gt 0.0365
_refine_ls_shift/su_max 0.001
_refine_ls_shift/su_mean 0.000
_refine_ls_structure_factor_coef Fsqd
_refine_ls_weighting_details 'calc w=1/[\s^2^(Fo^2^)+(0.0488P)^2^+0.0000P] where P=(Fo^2^+2Fc^2^)/3'
_refine_ls_weighting_scheme calc
_refine_ls_wR_factor_gt 0.0822
_refine_ls_wR_factor_ref 0.0864
_reflns_number_gt 3483
_reflns_number_total 4755
_reflns_threshold_expression >2sigma(I)
_cod_data_source_file cg901332m_si_002.cif
_cod_data_source_block Compound-9
_cod_original_sg_symbol_Hall '-C 2yc '
_cod_original_sg_symbol_H-M 'C 2/c'
_cod_database_code 4502520

loop_
_symmetry_equiv_pos_as_xyz
'x, y, z'
'-x, y, -z+1/2'
'x+1/2, y+1/2, z'
'-x+1/2, y+1/2, -z+1/2'
'-x, -y, -z'
'x, -y, z-1/2'
'-x+1/2, -y+1/2, -z'
'x+1/2, -y+1/2, z-1/2'

loop_
_atom_site_label
_atom_site_type_symbol
_atom_site_fract_x
_atom_site_fract_y
_atom_site_fract_z
_atom_site_U_iso_or_equiv
_atom_site_adp_type
_atom_site_occupancy
_atom_site_symmetry_multiplicity
_atom_site_calc_flag
_atom_site_refinement_flags
Cd1 Cd 0.5000 0.024651(17) 0.7500 0.02627(11) Uani 1 2 d S
Cd2 Cd 0.88627(2) 0.122220(13) 0.827218(16) 0.02933(10) Uani 1 1 d .
C1' C 0.3751(10) 0.3888(4) 0.7858(7) 0.039(2) Uani 0.50 1 d P
C1 C 0.3864(10) 0.3855(5) 0.7411(8) 0.043(3) Uani 0.50 1 d P
C2 C 0.5034(6) 0.4469(3) 0.8913(5) 0.079(2) Uani 1 1 d .
C3 C 0.5078(6) 0.5028(3) 0.9032(4) 0.0687(17) Uani 1 1 d .
C4 C 0.3796(4) 0.4897(2) 0.7808(4) 0.0605(16) Uani 1 1 d .
C5 C 0.4902(10) 0.3512(3) 0.7703(5) 0.032(2) Uani 0.50 1 d P
C6' C 0.5388(11) 0.3122(4) 0.8460(7) 0.049(3) Uani 0.50 1 d P
C6 C 0.5696(10) 0.3149(5) 0.8057(7) 0.048(2) Uani 0.50 1 d P
C7 C 0.6914(5) 0.2291(2) 0.8092(3) 0.0629(15) Uani 1 1 d .
C8 C 0.8285(10) 0.3045(4) 0.8273(9) 0.064(3) Uani 0.50 1 d P
C8' C 0.7960(12) 0.2989(5) 0.8920(10) 0.079(4) Uani 0.50 1 d P
C9 C 0.9069(10) 0.2580(5) 0.8309(8) 0.056(3) Uani 0.50 1 d P
C9' C 0.8777(12) 0.2570(5) 0.8852(10) 0.072(4) Uani 0.50 1 d P
C10 C 0.4901(4) 0.03901(17) 1.1215(2) 0.0280(8) Uani 1 1 d .
C11 C 0.4718(3) 0.06881(17) 1.0437(2) 0.0264(8) Uani 1 1 d .
C12 C 0.5781(3) 0.07372(17) 1.0077(2) 0.0261(8) Uani 1 1 d .
H12 H 0.6653 0.0624 1.0353 0.031 Uiso 1 1 calc R
C13 C 0.5543(3) 0.09526(17) 0.9314(2) 0.0258(8) Uani 1 1 d .
C14 C 0.6682(3) 0.09984(16) 0.8929(2) 0.0243(8) Uani 1 1 d .
C15 C 0.4251(3) 0.11293(16) 0.8900(2) 0.0270(8) Uani 1 1 d .
H15 H 0.4090 0.1265 0.8382 0.032 Uiso 1 1 calc R
C16 C 0.3192(3) 0.11038(17) 0.9263(2) 0.0281(8) Uani 1 1 d .
C17 C 0.3436(3) 0.08803(18) 1.0023(2) 0.0305(9) Uani 1 1 d .
H17 H 0.2728 0.0859 1.0262 0.037 Uiso 1 1 calc R
C18 C 0.1762(4) 0.1270(2) 0.8813(2) 0.0359(10) Uani 1 1 d .
N1' N 0.4192(12) 0.4403(5) 0.8312(7) 0.035(3) Uani 0.50 1 d P
N1 N 0.4231(12) 0.4361(5) 0.7956(7) 0.035(3) Uani 0.50 1 d P
N2' N 0.4352(14) 0.5320(6) 0.8459(6) 0.030(3) Uani 0.50 1 d PU
N2 N 0.4229(12) 0.5267(6) 0.8221(7) 0.036(3) Uani 0.50 1 d P
N3 N 0.8305(15) 0.2091(7) 0.8137(9) 0.036(3) Uani 0.50 1 d P
N3' N 0.8075(15) 0.2151(7) 0.8382(9) 0.039(3) Uani 0.50 1 d P
N4' N 0.6671(8) 0.2816(4) 0.8493(6) 0.0435(19) Uani 0.50 1 d P
N4 N 0.6939(8) 0.2844(3) 0.8052(6) 0.0405(19) Uani 0.50 1 d P
O1 O 0.3881(3) 0.03369(14) 1.14794(17) 0.0423(7) Uani 1 1 d .
O2 O 0.6034(3) 0.01923(15) 1.15774(16) 0.0465(8) Uani 1 1 d .
O1W' O 1.1370(19) 0.2193(12) 1.0233(12) 0.149(8) Uani 0.50 1 d P
O1W O 1.1937(17) 0.2101(10) 1.0619(9) 0.113(5) Uani 0.50 1 d P
O3 O 0.7847(2) 0.11002(13) 0.93537(15) 0.0364(7) Uani 1 1 d .
O2W O 0.6388(12) 0.2854(6) 0.9815(6) 0.124(4) Uani 0.50 1 d P
O4 O 0.6410(2) 0.09561(12) 0.81709(14) 0.0271(6) Uani 1 1 d .
O3W O 1.276(2) 0.2274(9) 1.1694(11) 0.118(8) Uani 0.25 1 d P
O4W O 1.398(3) 0.1512(15) 1.2101(18) 0.161(10) Uani 0.25 1 d PU
O5 O 0.0923(3) 0.13548(15) 0.92080(18) 0.0454(8) Uani 1 1 d .
O6 O 0.153(2) 0.1393(7) 0.8077(14) 0.043(4) Uani 0.50 1 d P
O6' O 0.136(2) 0.1192(7) 0.8076(12) 0.041(4) Uani 0.50 1 d P

loop_
_atom_site_aniso_label
_atom_site_aniso_U_11
_atom_site_aniso_U_22
_atom_site_aniso_U_33
_atom_site_aniso_U_23
_atom_site_aniso_U_13
_atom_site_aniso_U_12
Cd1 0.02560(19) 0.0319(2) 0.02080(19) 0.000 0.00543(14) 0.000
Cd2 0.01935(13) 0.03775(18) 0.03200(16) 0.00645(12) 0.00889(11) 0.00476(12)
C1' 0.030(5) 0.025(6) 0.060(7) 0.006(5) 0.008(5) 0.008(4)
C1 0.040(5) 0.032(6) 0.062(7) -0.007(6) 0.020(6) -0.011(4)
C2 0.050(3) 0.069(5) 0.117(6) 0.040(4) 0.019(4) 0.017(3)
C3 0.072(4) 0.061(4) 0.080(4) 0.035(3) 0.033(3) 0.030(3)
C4 0.023(2) 0.029(3) 0.124(5) 0.020(3) 0.011(3) 0.001(2)
C5 0.034(4) 0.020(4) 0.045(7) -0.007(3) 0.019(5) -0.005(4)
C6' 0.055(6) 0.034(6) 0.067(7) 0.020(5) 0.034(6) 0.027(5)
C6 0.046(6) 0.033(6) 0.069(7) 0.006(6) 0.025(5) 0.015(5)
C7 0.051(3) 0.029(3) 0.092(4) 0.005(3) -0.009(3) 0.004(2)
C8 0.035(5) 0.032(6) 0.104(10) 0.000(6) -0.013(6) -0.002(4)
C8' 0.055(7) 0.043(7) 0.114(11) -0.024(7) -0.018(7) 0.004(6)
C9 0.043(6) 0.035(6) 0.084(9) 0.017(6) 0.009(6) 0.001(4)
C9' 0.043(6) 0.035(6) 0.119(11) -0.012(7) -0.007(7) 0.002(5)
C10 0.0254(18) 0.034(2) 0.0242(18) -0.0003(16) 0.0056(15) 0.0012(16)
C11 0.0234(16) 0.034(2) 0.0224(18) 0.0008(16) 0.0074(14) 0.0014(16)
C12 0.0204(16) 0.034(2) 0.0231(18) 0.0000(16) 0.0046(14) 0.0046(16)
C13 0.0187(16) 0.033(2) 0.0267(18) -0.0028(16) 0.0070(14) -0.0004(15)
C14 0.0224(17) 0.0228(19) 0.0295(19) -0.0012(16) 0.0100(15) 0.0004(15)
C15 0.0228(17) 0.035(2) 0.0242(18) 0.0062(16) 0.0072(14) 0.0044(16)
C16 0.0184(16) 0.037(2) 0.029(2) 0.0006(16) 0.0068(15) 0.0017(15)
C17 0.0224(17) 0.041(2) 0.030(2) 0.0006(18) 0.0112(15) 0.0039(17)
C18 0.0208(18) 0.053(3) 0.034(2) 0.008(2) 0.0062(16) 0.0043(18)
N1' 0.030(4) 0.024(4) 0.056(8) -0.005(6) 0.023(6) 0.003(3)
N1 0.026(4) 0.031(6) 0.054(7) 0.016(6) 0.019(5) 0.011(4)
N2' 0.030(3) 0.030(3) 0.030(3) 0.0000(10) 0.0082(13) 0.0001(10)
N2 0.039(5) 0.044(7) 0.033(7) 0.018(6) 0.022(5) 0.029(5)
N3 0.029(6) 0.026(6) 0.051(8) -0.001(5) 0.010(4) 0.015(4)
N3' 0.028(6) 0.021(5) 0.067(10) -0.006(6) 0.010(5) 0.006(4)
N4' 0.036(4) 0.027(4) 0.064(6) 0.000(4) 0.007(4) 0.003(3)
N4 0.038(4) 0.024(4) 0.063(6) 0.007(4) 0.020(4) 0.008(3)
O1 0.0334(14) 0.058(2) 0.0395(16) 0.0215(14) 0.0164(12) 0.0078(14)
O2 0.0268(14) 0.081(3) 0.0315(15) 0.0168(15) 0.0074(12) 0.0121(15)
O1W' 0.122(15) 0.19(2) 0.141(17) -0.064(17) 0.037(11) -0.024(14)
O1W 0.104(12) 0.141(12) 0.091(11) -0.036(10) 0.022(7) 0.008(10)
O3 0.0179(12) 0.059(2) 0.0329(15) -0.0066(13) 0.0073(11) -0.0064(12)
O2W 0.150(10) 0.143(11) 0.080(6) -0.028(7) 0.034(6) -0.015(8)
O4 0.0225(12) 0.0366(16) 0.0233(13) -0.0004(11) 0.0082(10) -0.0024(11)
O3W 0.18(2) 0.103(16) 0.086(12) -0.056(12) 0.058(13) -0.080(15)
O4W 0.162(10) 0.161(10) 0.162(10) -0.0002(10) 0.045(3) 0.0001(10)
O5 0.0203(13) 0.073(2) 0.0454(17) 0.0047(15) 0.0124(12) 0.0112(14)
O6 0.025(6) 0.064(10) 0.038(5) -0.006(7) 0.003(4) 0.001(6)
O6' 0.025(5) 0.070(11) 0.022(4) 0.010(7) -0.003(3) -0.011(6)

loop_
_atom_type_symbol
_atom_type_description
_atom_type_scat_dispersion_real
_atom_type_scat_dispersion_imag
_atom_type_scat_source
C C 0.0033 0.0016 'International Tables Vol C Tables 4.2.6.8 and 6.1.1.4'
H H 0.0000 0.0000 'International Tables Vol C Tables 4.2.6.8 and 6.1.1.4'
N N 0.0061 0.0033 'International Tables Vol C Tables 4.2.6.8 and 6.1.1.4'
O O 0.0106 0.0060 'International Tables Vol C Tables 4.2.6.8 and 6.1.1.4'
Cd Cd -0.8075 1.2024 'International Tables Vol C Tables 4.2.6.8 and 6.1.1.4'

loop_
_geom_angle_atom_site_label_1
_geom_angle_atom_site_label_2
_geom_angle_atom_site_label_3
_geom_angle
_geom_angle_site_symmetry_1
_geom_angle_site_symmetry_3
O1 Cd1 O1 105.95(17) 6 5_657
O1 Cd1 O4 159.90(9) 6 .
O1 Cd1 O4 86.34(10) 5_657 .
O1 Cd1 O4 86.34(10) 6 2_656
O1 Cd1 O4 159.90(9) 5_657 2_656
O4 Cd1 O4 86.77(13) . 2_656
O1 Cd1 O2 55.62(9) 6 6
O1 Cd1 O2 92.31(11) 5_657 6
O4 Cd1 O2 109.11(9) . 6
O4 Cd1 O2 107.79(10) 2_656 6
O1 Cd1 O2 92.31(11) 6 5_657
O1 Cd1 O2 55.62(9) 5_657 5_657
O4 Cd1 O2 107.79(10) . 5_657
O4 Cd1 O2 109.11(9) 2_656 5_657
O2 Cd1 O2 128.38(17) 6 5_657
O1 Cd1 C10 27.92(10) 6 6
O1 Cd1 C10 101.84(12) 5_657 6
O4 Cd1 C10 135.07(10) . 6
O4 Cd1 C10 96.37(10) 2_656 6
O2 Cd1 C10 27.79(10) 6 6
O2 Cd1 C10 113.21(12) 5_657 6
O1 Cd1 C10 101.84(12) 6 5_657
O1 Cd1 C10 27.92(10) 5_657 5_657
O4 Cd1 C10 96.37(10) . 5_657
O4 Cd1 C10 135.07(10) 2_656 5_657
O2 Cd1 C10 113.21(12) 6 5_657
O2 Cd1 C10 27.79(10) 5_657 5_657
C10 Cd1 C10 111.42(17) 6 5_657
N3 Cd2 N2' 176.4(5) . 3_545
N3 Cd2 O6' 88.2(5) . 2_656
N2' Cd2 O6' 94.4(4) 3_545 2_656
N3 Cd2 N2 170.9(6) . 3_545
N2' Cd2 N2 10.4(4) 3_545 3_545
O6' Cd2 N2 84.4(5) 2_656 3_545
N3 Cd2 O5 96.4(5) . 1_655
N2' Cd2 O5 84.3(3) 3_545 1_655
O6' Cd2 O5 123.0(6) 2_656 1_655
N2 Cd2 O5 92.0(3) 3_545 1_655
N3 Cd2 O6 75.6(5) . 2_656
N2' Cd2 O6 106.9(5) 3_545 2_656
O6' Cd2 O6 12.6(6) 2_656 2_656
N2 Cd2 O6 96.8(5) 3_545 2_656
O5 Cd2 O6 124.5(6) 1_655 2_656
N3 Cd2 N3' 12.9(5) . .
N2' Cd2 N3' 163.6(5) 3_545 .
O6' Cd2 N3' 99.8(5) 2_656 .
N2 Cd2 N3' 168.5(4) 3_545 .
O5 Cd2 N3' 94.7(4) 1_655 .
O6 Cd2 N3' 87.2(5) 2_656 .
N3 Cd2 O3 92.5(3) . .
N2' Cd2 O3 84.1(3) 3_545 .
O6' Cd2 O3 148.5(6) 2_656 .
N2 Cd2 O3 91.2(3) 3_545 .
O5 Cd2 O3 88.20(9) 1_655 .
O6 Cd2 O3 145.7(5) 2_656 .
N3' Cd2 O3 79.6(3) . .
N3 Cd2 O4 90.2(4) . .
N2' Cd2 O4 87.1(4) 3_545 .
O6' Cd2 O4 95.7(6) 2_656 .
N2 Cd2 O4 85.5(3) 3_545 .
O5 Cd2 O4 140.84(9) 1_655 .
O6 Cd2 O4 94.5(5) 2_656 .
N3' Cd2 O4 83.4(4) . .
O3 Cd2 O4 52.89(8) . .
C1 C1' N1 93.7(15) . .
C1 C1' N1' 119.5(15) . .
N1 C1' N1' 25.8(6) . .
C1 C1' C5 58.2(12) . .
N1 C1' C5 104.8(9) . .
N1' C1' C5 115.9(8) . .
C1' C1 C5 90.0(14) . .
C1' C1 N1 53.4(11) . .
C5 C1 N1 102.1(9) . .
C1' C1 C5 119.9(15) . 2_656
C5 C1 C5 30.2(6) . 2_656
N1 C1 C5 115.0(8) . 2_656
C1' C1 C6 125.6(15) . 2_656
C5 C1 C6 52.1(6) . 2_656
N1 C1 C6 152.8(9) . 2_656
C5 C1 C6 38.6(5) 2_656 2_656
N1' C2 C3 104.8(8) . .
N1' C2 N1 16.7(7) . .
C3 C2 N1 107.1(7) . .
N2' C3 C2 115.5(9) . .
N2' C3 N2 12.9(9) . .
C2 C3 N2 103.6(7) . .
N2 C4 N1 123.5(9) . .
N2 C4 N1' 104.0(8) . .
N1 C4 N1' 26.1(4) . .
N2 C4 N2' 9.3(9) . .
N1 C4 N2' 116.6(9) . .
N1' C4 N2' 95.5(8) . .
C5 C5 C6 99.0(13) 2_656 .
C5 C5 C1 91.7(14) 2_656 .
C6 C5 C1 167.1(10) . .
C5 C5 C6 51.1(11) 2_656 2_656
C6 C5 C6 95.4(11) . 2_656
C1 C5 C6 85.7(9) . 2_656
C5 C5 C1 58.1(12) 2_656 2_656
C6 C5 C1 89.0(9) . 2_656
C1 C5 C1 102.9(9) . 2_656
C6 C5 C1 108.9(7) 2_656 2_656
C5 C5 C1' 123.1(14) 2_656 .
C6 C5 C1' 137.8(9) . .
C1 C5 C1' 31.8(5) . .
C6 C5 C1' 108.9(9) 2_656 .
C1 C5 C1' 113.5(7) 2_656 .
C5 C5 C6' 130.8(12) 2_656 .
C6 C5 C6' 32.2(6) . .
C1 C5 C6' 135.9(8) . .
C6 C5 C6' 110.5(8) 2_656 .
C1 C5 C6' 109.3(8) 2_656 .
C1' C5 C6' 105.7(7) . .
C6 C6' N4' 63.0(11) . .
C6 C6' C5 50.5(10) . .
N4' C6' C5 113.1(9) . .
C6' C6 C5 97.3(12) . .
C6' C6 N4' 82.6(13) . .
C5 C6 N4' 171.9(12) . .
C6' C6 N4 119.0(14) . .
C5 C6 N4 143.1(11) . .
N4' C6 N4 36.5(5) . .
C6' C6 C5 126.8(13) . 2_656
C5 C6 C5 29.8(6) . 2_656
N4' C6 C5 150.5(10) . 2_656
N4 C6 C5 114.2(9) . 2_656
C6' C6 C1 126.0(14) . 2_656
C5 C6 C1 52.4(7) . 2_656
N4' C6 C1 121.4(8) . 2_656
N4 C6 C1 97.0(7) . 2_656
C5 C6 C1 42.2(6) 2_656 2_656
N3' C7 N4 105.5(10) . .
N3' C7 N3 20.9(10) . .
N4 C7 N3 106.9(9) . .
N3' C7 N4' 107.9(9) . .
N4 C7 N4' 36.3(4) . .
N3 C7 N4' 121.7(8) . .
C8' C8 C9 99.7(12) . .
C8' C8 N4 74.5(10) . .
C9 C8 N4 105.0(9) . .
C8' C8 C9' 56.3(10) . .
C9 C8 C9' 43.5(7) . .
N4 C8 C9' 93.0(9) . .
C8' C8 N4' 47.8(7) . .
C9 C8 N4' 107.3(9) . .
N4 C8 N4' 26.8(5) . .
C9' C8 N4' 78.3(9) . .
C8 C8' C9' 71.0(12) . .
C8 C8' N4' 89.7(11) . .
C9' C8' N4' 105.1(10) . .
C8 C8' N4 56.7(8) . .
C9' C8' N4 91.1(10) . .
N4' C8' N4 33.0(5) . .
C8 C8' C9 41.7(7) . .
C9' C8' C9 29.3(9) . .
N4' C8' C9 99.5(9) . .
N4 C8' C9 73.5(8) . .
C9' C9 C8 75.8(13) . .
C9' C9 N3 84.0(11) . .
C8 C9 N3 112.3(10) . .
C9' C9 N3' 62.6(10) . .
C8 C9 N3' 98.8(10) . .
N3 C9 N3' 22.3(6) . .
C9' C9 C8' 37.3(9) . .
C8 C9 C8' 38.5(8) . .
N3 C9 C8' 98.8(8) . .
N3' C9 C8' 77.5(8) . .
C9 C9' C8' 113.4(16) . .
C9 C9' N3' 73.2(12) . .
C8' C9' N3' 111.1(11) . .
C9 C9' C8 60.7(12) . .
C8' C9' C8 52.8(9) . .
N3' C9' C8 96.7(13) . .
C9 C9' N3 56.2(10) . .
C8' C9' N3 121.3(11) . .
N3' C9' N3 18.2(8) . .
C8 C9' N3 91.8(12) . .
O2 C10 O1 121.7(3) . .
O2 C10 C11 120.4(3) . .
O1 C10 C11 117.9(3) . .
O2 C10 Cd1 63.1(2) . 5_657
O1 C10 Cd1 58.88(19) . 5_657
C11 C10 Cd1 172.4(3) . 5_657
C17 C11 C12 118.6(3) . .
C17 C11 C10 119.6(3) . .
C12 C11 C10 121.6(3) . .
C13 C12 C11 120.4(3) . .
C13 C12 H12 119.8 . .
C11 C12 H12 119.8 . .
C12 C13 C15 120.3(3) . .
C12 C13 C14 120.2(3) . .
C15 C13 C14 119.5(3) . .
O3 C14 O4 122.3(3) . .
O3 C14 C13 118.9(3) . .
O4 C14 C13 118.7(3) . .
C13 C15 C16 119.9(3) . .
C13 C15 H15 120.1 . .
C16 C15 H15 120.1 . .
C17 C16 C15 119.4(3) . .
C17 C16 C18 119.5(3) . .
C15 C16 C18 121.0(3) . .
C16 C17 C11 121.4(3) . .
C16 C17 H17 119.3 . .
C11 C17 H17 119.3 . .
O6' C18 O5 120.4(11) . .
O6' C18 O6 23.1(10) . .
O5 C18 O6 123.2(11) . .
O6' C18 C16 119.6(11) . .
O5 C18 C16 117.9(3) . .
O6 C18 C16 118.1(10) . .
N1 N1' C2 132(2) . .
N1 N1' C4 68(2) . .
C2 N1' C4 116.7(10) . .
N1 N1' C1' 56(2) . .
C2 N1' C1' 129.9(12) . .
C4 N1' C1' 110.6(9) . .
N1' N1 C1' 99(2) . .
N1' N1 C4 86(2) . .
C1' N1 C4 137.9(11) . .
N1' N1 C1 132(2) . .
C1' N1 C1 32.9(7) . .
C4 N1 C1 128.0(10) . .
N1' N1 C2 31.8(18) . .
C1' N1 C2 110.7(10) . .
C4 N1 C2 95.3(8) . .
C1 N1 C2 136.2(10) . .
C3 N2' C4 104.3(11) . .
C3 N2' Cd2 134.9(9) . 3_455
C4 N2' Cd2 120.8(8) . 3_455
C4 N2 C3 108.4(9) . .
C4 N2 Cd2 137.7(8) . 3_455
C3 N2 Cd2 112.4(8) . 3_455
N3' N3 C9 87(4) . .
N3' N3 C7 50(3) . .
C9 N3 C7 102.8(11) . .
N3' N3 C9' 49(3) . .
C9 N3 C9' 39.9(7) . .
C7 N3 C9' 84.2(8) . .
N3' N3 Cd2 108(4) . .
C9 N3 Cd2 131.8(10) . .
C7 N3 Cd2 122.6(10) . .
C9' N3 Cd2 124.3(10) . .
N3 N3' C7 109(4) . .
N3 N3' C9' 112(4) . .
C7 N3' C9' 110.4(12) . .
N3 N3' C9 70(3) . .
C7 N3' C9 113.5(14) . .
C9' N3' C9 44.1(9) . .
N3 N3' Cd2 59(3) . .
C7 N3' Cd2 122.7(11) . .
C9' N3' Cd2 126.3(11) . .
C9 N3' Cd2 112.2(8) . .
N4 N4' C6 79.7(10) . .
N4 N4' C8' 88.3(12) . .
C6 N4' C8' 125.6(10) . .
N4 N4' C7 61.4(8) . .
C6 N4' C7 115.1(8) . .
C8' N4' C7 104.2(8) . .
N4 N4' C6' 114.1(11) . .
C6 N4' C6' 34.4(5) . .
C8' N4' C6' 125.1(9) . .
C7 N4' C6' 130.7(8) . .
N4 N4' C8 45.8(9) . .
C6 N4' C8 105.9(8) . .
C8' N4' C8 42.5(8) . .
C7 N4' C8 82.9(6) . .
C6' N4' C8 131.9(8) . .
N4' N4 C7 82.3(9) . .
N4' N4 C8 107.4(12) . .
C7 N4 C8 110.8(7) . .
N4' N4 C6 63.8(9) . .
C7 N4 C6 117.7(8) . .
C8 N4 C6 128.0(9) . .
N4' N4 C8' 58.7(10) . .
C7 N4 C8' 100.4(7) . .
C8 N4 C8' 48.8(7) . .
C6 N4 C8' 103.2(9) . .
C10 O1 Cd1 93.2(2) . 5_657
C10 O2 Cd1 89.1(2) . 5_657
C14 O3 Cd2 96.0(2) . .
C14 O4 Cd1 120.6(2) . .
C14 O4 Cd2 88.62(19) . .
Cd1 O4 Cd2 132.98(11) . .
C18 O5 Cd2 102.7(2) . 1_455
O6' O6 C18 76(5) . .
O6' O6 Cd2 82(5) . 2_656
C18 O6 Cd2 156.6(12) . 2_656
O6 O6' C18 81(5) . .
O6 O6' Cd2 85(5) . 2_656
C18 O6' Cd2 163.5(10) . 2_656

loop_
_geom_bond_atom_site_label_1
_geom_bond_atom_site_label_2
_geom_bond_distance
_geom_bond_site_symmetry_2
Cd1 O1 2.298(3) 6
Cd1 O1 2.298(3) 5_657
Cd1 O4 2.315(3) .
Cd1 O4 2.315(3) 2_656
Cd1 O2 2.390(3) 6
Cd1 O2 2.390(3) 5_657
Cd2 N3 2.134(17) .
Cd2 N2 2.300(13) 3_545
Cd2 O5 2.308(3) 1_655
Cd2 O6 2.31(2) 2_656
Cd2 O3 2.405(3) .
Cd2 O4 2.545(2) .
C1' C1 0.822(12) .
C1' N1 1.216(15) .
C1' N1' 1.458(17) .
C1' C5 1.559(13) .
C1 C5 1.324(15) .
C1 N1 1.512(17) .
C1 C5 1.559(14) 2_656
C2 N1' 1.172(13) .
C2 C3 1.339(9) .
C2 N1 1.667(13) .
C3 N2' 1.274(14) .
C3 N2 1.551(12) .
C4 N2 1.145(15) .
C4 N1 1.349(13) .
C4 N1' 1.453(14) .
C4 N2' 1.506(13) .
C5 C5 0.785(14) 2_656
C5 C6 1.227(13) .
C5 C6 1.557(14) 2_656
C5 C1 1.559(14) 2_656
C5 C6' 1.577(14) .
C6' C6 0.847(12) .
C6' N4' 1.487(12) .
C6 N4' 1.336(13) .
C6 N4 1.465(13) .
C6 C5 1.557(14) 2_656
C7 N3' 1.203(17) .
C7 N4 1.314(10) .
C7 N3 1.481(14) .
C7 N4' 1.482(10) .
C8 C8' 1.267(18) .
C8 C9 1.354(16) .
C8 N4 1.409(13) .
C8 C9' 1.505(19) .
C8 N4' 1.875(15) .
C8' C9' 1.324(17) .
C8' N4' 1.388(13) .
C8' N4 1.624(16) .
C9 C9' 1.068(17) .
C9 N3 1.38(2) .
C9 N3' 1.47(2) .
C9' N3' 1.36(2) .
C9' N3 1.66(2) .
C10 O2 1.249(4) .
C10 O1 1.257(4) .
C10 C11 1.495(5) .
C10 Cd1 2.680(4) 5_657
C11 C17 1.390(5) .
C11 C12 1.400(5) .
C12 C13 1.383(5) .
C12 H12 0.9300 .
C13 C15 1.387(5) .
C13 C14 1.499(5) .
C14 O3 1.243(4) .
C14 O4 1.278(4) .
C15 C16 1.395(5) .
C15 H15 0.9300 .
C16 C17 1.386(5) .
C16 C18 1.511(5) .
C17 H17 0.9300 .
C18 O6' 1.25(2) .
C18 O5 1.254(5) .
C18 O6 1.27(2) .
N1' N1 0.641(10) .
N2' Cd2 2.200(15) 3_455
N2 Cd2 2.300(13) 3_455
N3 N3' 0.559(14) .
N4' N4 0.886(9) .
O1 Cd1 2.298(3) 5_657
O2 Cd1 2.390(3) 5_657
O1W' O1W 0.79(2) .
O5 Cd2 2.308(3) 1_455
O6 O6' 0.51(2) .
O6 Cd2 2.31(2) 2_656
O6' Cd2 2.30(2) 2_656

loop_
_geom_torsion_atom_site_label_1
_geom_torsion_atom_site_label_2
_geom_torsion_atom_site_label_3
_geom_torsion_atom_site_label_4
_geom_torsion
_geom_torsion_site_symmetry_1
_geom_torsion_site_symmetry_4
N1 C1' C1 C5 105.2(9) . .
N1' C1' C1 C5 103.9(12) . .
N1' C1' C1 N1 -1.3(12) . .
C5 C1' C1 N1 -105.2(9) . .
N1 C1' C1 C5 100.4(13) . 2_656
N1' C1' C1 C5 99.1(16) . 2_656
C5 C1' C1 C5 -4.8(8) . 2_656
N1 C1' C1 C6 146.2(11) . 2_656
N1' C1' C1 C6 144.9(10) . 2_656
C5 C1' C1 C6 41.0(10) . 2_656
N1' C2 C3 N2' -6.9(11) . .
N1 C2 C3 N2' 10.4(10) . .
N1' C2 C3 N2 -12.2(9) . .
N1 C2 C3 N2 5.1(7) . .
C1' C1 C5 C5 -171.7(15) . 2_656
N1 C1 C5 C5 -119.3(12) . 2_656
C6 C1 C5 C5 50.8(10) 2_656 2_656
C1' C1 C5 C6 42(5) . .
N1 C1 C5 C6 94(5) . .
C5 C1 C5 C6 -146(5) 2_656 .
C6 C1 C5 C6 -95(5) 2_656 .
C1' C1 C5 C6 137.4(13) . 2_656
N1 C1 C5 C6 -170.1(8) . 2_656
C5 C1 C5 C6 -50.8(10) 2_656 2_656
C1' C1 C5 C1 -114.1(12) . 2_656
N1 C1 C5 C1 -61.7(6) . 2_656
C5 C1 C5 C1 57.6(9) 2_656 2_656
C6 C1 C5 C1 108.5(7) 2_656 2_656
N1 C1 C5 C1' 52.4(11) . .
C5 C1 C5 C1' 171.7(15) 2_656 .
C6 C1 C5 C1' -137.4(13) 2_656 .
C1' C1 C5 C6' 22.2(19) . .
N1 C1 C5 C6' 74.6(14) . .
C5 C1 C5 C6' -166.0(19) 2_656 .
C6 C1 C5 C6' -115.2(14) 2_656 .
C1 C1' C5 C5 9.9(19) . 2_656
N1 C1' C5 C5 -75.3(18) . 2_656
N1' C1' C5 C5 -100.1(18) . 2_656
C1 C1' C5 C6 -167.1(17) . .
N1 C1' C5 C6 107.7(15) . .
N1' C1' C5 C6 82.8(16) . .
N1 C1' C5 C1 -85.1(15) . .
N1' C1' C5 C1 -110.0(17) . .
C1 C1' C5 C6 -45.5(14) . 2_656
N1 C1' C5 C6 -130.6(10) . 2_656
N1' C1' C5 C6 -155.5(9) . 2_656
C1 C1' C5 C1 76.1(15) . 2_656
N1 C1' C5 C1 -9.1(12) . 2_656
N1' C1' C5 C1 -34.0(12) . 2_656
C1 C1' C5 C6' -164.1(14) . .
N1 C1' C5 C6' 110.7(10) . .
N1' C1' C5 C6' 85.9(11) . .
C5 C5 C6' C6 10(2) 2_656 .
C1 C5 C6' C6 171.8(17) . .
C6 C5 C6' C6 66.2(16) 2_656 .
C1 C5 C6' C6 -53.7(15) 2_656 .
C1' C5 C6' C6 -176.2(15) . .
C5 C5 C6' N4' 18(2) 2_656 .
C6 C5 C6' N4' 8.0(11) . .
C1 C5 C6' N4' 179.8(11) . .
C6 C5 C6' N4' 74.1(11) 2_656 .
C1 C5 C6' N4' -45.7(11) 2_656 .
C1' C5 C6' N4' -168.3(8) . .
N4' C6' C6 C5 -171.8(12) . .
C5 C6' C6 N4' 171.8(12) . .
N4' C6' C6 N4 1.5(10) . .
C5 C6' C6 N4 173.3(19) . .
N4' C6' C6 C5 -176.7(18) . 2_656
C5 C6' C6 C5 -4.9(10) . 2_656
N4' C6' C6 C1 -123.6(15) . 2_656
C5 C6' C6 C1 48.1(10) . 2_656
C5 C5 C6 C6' -172.0(17) 2_656 .
C1 C5 C6 C6' -26(5) . .
C6 C5 C6 C6' -120.6(14) 2_656 .
C1 C5 C6 C6' 130.5(14) 2_656 .
C1' C5 C6 C6' 5(2) . .
C5 C5 C6 N4' 100(9) 2_656 .
C1 C5 C6 N4' -115(9) . .
C6 C5 C6 N4' 151(9) 2_656 .
C1 C5 C6 N4' 42(9) 2_656 .
C1' C5 C6 N4' -83(9) . .
C6' C5 C6 N4' -88(9) . .
C5 C5 C6 N4 18(2) 2_656 .
C1 C5 C6 N4 163(4) . .
C6 C5 C6 N4 69.2(19) 2_656 .
C1 C5 C6 N4 -39.8(18) 2_656 .
C1' C5 C6 N4 -164.8(13) . .
C6' C5 C6 N4 -170(3) . .
C1 C5 C6 C5 146(6) . 2_656
C6 C5 C6 C5 51.4(11) 2_656 2_656
C1 C5 C6 C5 -57.5(12) 2_656 2_656
C1' C5 C6 C5 177(2) . 2_656
C6' C5 C6 C5 172.0(17) . 2_656
C5 C5 C6 C1 57.5(12) 2_656 2_656
C1 C5 C6 C1 -157(5) . 2_656
C6 C5 C6 C1 108.9(7) 2_656 2_656
C1' C5 C6 C1 -125.1(14) . 2_656
C6' C5 C6 C1 -130.5(14) . 2_656
C9 C8 C8' C9' 1.5(10) . .
N4 C8 C8' C9' 104.5(8) . .
N4' C8 C8' C9' 106.1(9) . .
C9 C8 C8' N4' -104.6(9) . .
N4 C8 C8' N4' -1.6(7) . .
C9' C8 C8' N4' -106.1(9) . .
C9 C8 C8' N4 -103.0(9) . .
C9' C8 C8' N4 -104.5(8) . .
N4' C8 C8' N4 1.6(7) . .
N4 C8 C8' C9 103.0(9) . .
C9' C8 C8' C9 -1.5(10) . .
N4' C8 C8' C9 104.6(9) . .
C8' C8 C9 C9' -1.8(12) . .
N4 C8 C9 C9' -78.2(14) . .
N4' C8 C9 C9' -50.4(12) . .
C8' C8 C9 N3 75.5(14) . .
N4 C8 C9 N3 -1.0(18) . .
C9' C8 C9 N3 77.2(13) . .
N4' C8 C9 N3 26.9(16) . .
C8' C8 C9 N3' 56.9(13) . .
N4 C8 C9 N3' -19.5(15) . .
C9' C8 C9 N3' 58.7(10) . .
N4' C8 C9 N3' 8.3(13) . .
N4 C8 C9 C8' -76.5(11) . .
C9' C8 C9 C8' 1.8(12) . .
N4' C8 C9 C8' -48.6(9) . .
C8 C8' C9 C9' 177.2(19) . .
N4' C8' C9 C9' -104.0(17) . .
N4 C8' C9 C9' -124.7(16) . .
C9' C8' C9 C8 -177.2(19) . .
N4' C8' C9 C8 78.8(11) . .
N4 C8' C9 C8 58.2(9) . .
C8 C8' C9 N3 -115.0(13) . .
C9' C8' C9 N3 67.8(15) . .
N4' C8' C9 N3 -36.2(13) . .
N4 C8' C9 N3 -56.9(11) . .
C8 C8' C9 N3' -122.0(13) . .
C9' C8' C9 N3' 60.8(14) . .
N4' C8' C9 N3' -43.2(12) . .
N4 C8' C9 N3' -63.8(10) . .
C8 C9 C9' C8' 1.8(12) . .
N3 C9 C9' C8' -113.1(13) . .
N3' C9 C9' C8' -106.2(13) . .
C8 C9 C9' N3' 108.0(10) . .
N3 C9 C9' N3' -6.8(14) . .
C8' C9 C9' N3' 106.2(13) . .
N3 C9 C9' C8 -114.9(9) . .
N3' C9 C9' C8 -108.0(10) . .
C8' C9 C9' C8 -1.8(12) . .
C8 C9 C9' N3 114.9(9) . .
N3' C9 C9' N3 6.8(14) . .
C8' C9 C9' N3 113.1(13) . .
C8 C8' C9' C9 -2.0(13) . .
N4' C8' C9' C9 82.4(18) . .
N4 C8' C9' C9 52.1(15) . .
C8 C8' C9' N3' -82.2(16) . .
N4' C8' C9' N3' 2(2) . .
N4 C8' C9' N3' -28.2(17) . .
C9 C8' C9' N3' -80.2(17) . .
N4' C8' C9' C8 84.4(12) . .
N4 C8' C9' C8 54.0(8) . .
C9 C8' C9' C8 2.0(14) . .
C8 C8' C9' N3 -65.5(16) . .
N4' C8' C9' N3 19(2) . .
N4 C8' C9' N3 -11.4(18) . .
C9 C8' C9' N3 -63.5(16) . .
C8' C8 C9' C9 177.9(14) . .
N4 C8 C9' C9 108.8(13) . .
N4' C8 C9' C9 131.3(11) . .
C9 C8 C9' C8' -177.9(14) . .
N4 C8 C9' C8' -69.1(10) . .
N4' C8 C9' C8' -46.6(8) . .
C8' C8 C9' N3' 111.4(12) . .
C9 C8 C9' N3' -66.5(12) . .
N4 C8 C9' N3' 42.3(13) . .
N4' C8 C9' N3' 64.8(10) . .
C8' C8 C9' N3 129.0(11) . .
C9 C8 C9' N3 -48.9(9) . .
N4 C8 C9' N3 59.8(11) . .
N4' C8 C9' N3 82.4(8) . .
O2 C10 C11 C17 176.8(4) . .
O1 C10 C11 C17 -1.8(6) . .
Cd1 C10 C11 C17 61(2) 5_657 .
O2 C10 C11 C12 2.4(6) . .
O1 C10 C11 C12 -176.3(4) . .
Cd1 C10 C11 C12 -113.0(19) 5_657 .
C17 C11 C12 C13 -2.5(6) . .
C10 C11 C12 C13 172.0(4) . .
C11 C12 C13 C15 0.9(6) . .
C11 C12 C13 C14 -179.4(3) . .
C12 C13 C14 O3 -33.2(5) . .
C15 C13 C14 O3 146.6(4) . .
C12 C13 C14 O4 149.9(4) . .
C15 C13 C14 O4 -30.3(5) . .
C12 C13 C15 C16 1.7(6) . .
C14 C13 C15 C16 -178.1(3) . .
C13 C15 C16 C17 -2.5(6) . .
C13 C15 C16 C18 -177.3(4) . .
C15 C16 C17 C11 0.9(6) . .
C18 C16 C17 C11 175.7(4) . .
C12 C11 C17 C16 1.6(6) . .
C10 C11 C17 C16 -173.0(4) . .
C17 C16 C18 O6' -143.2(8) . .
C15 C16 C18 O6' 31.5(9) . .
C17 C16 C18 O5 20.3(6) . .
C15 C16 C18 O5 -165.0(4) . .
C17 C16 C18 O6 -169.6(9) . .
C15 C16 C18 O6 5.1(10) . .
C3 C2 N1' N1 100(3) . .
C3 C2 N1' C4 17.1(11) . .
N1 C2 N1' C4 -83(3) . .
C3 C2 N1' C1' 175.9(11) . .
N1 C2 N1' C1' 76(3) . .
N2 C4 N1' N1 -142(2) . .
N2' C4 N1' N1 -146(2) . .
N2 C4 N1' C2 -15.1(12) . .
N1 C4 N1' C2 127(3) . .
N2' C4 N1' C2 -19.0(11) . .
N2 C4 N1' C1' -177.9(9) . .
N1 C4 N1' C1' -36.2(17) . .
N2' C4 N1' C1' 178.2(9) . .
C1 C1' N1' N1 3(3) . .
C5 C1' N1' N1 69(2) . .
C1 C1' N1' C2 -115.3(18) . .
N1 C1' N1' C2 -118(3) . .
C5 C1' N1' C2 -48.9(17) . .
C1 C1' N1' C4 44.5(18) . .
N1 C1' N1' C4 41.6(18) . .
C5 C1' N1' C4 111.0(10) . .
C2 N1' N1 C1' 116(3) . .
C4 N1' N1 C1' -137.9(13) . .
C2 N1' N1 C4 -107(3) . .
C1' N1' N1 C4 137.9(12) . .
C2 N1' N1 C1 114(3) . .
C4 N1' N1 C1 -140(3) . .
C1' N1' N1 C1 -1.9(17) . .
C4 N1' N1 C2 107(3) . .
C1' N1' N1 C2 -116(3) . .
C1 C1' N1 N1' -177(2) . .
C5 C1' N1 N1' -119(2) . .
C1 C1' N1 C4 88.7(18) . .
N1' C1' N1 C4 -94(2) . .
C5 C1' N1 C4 146.8(12) . .
N1' C1' N1 C1 177(2) . .
C5 C1' N1 C1 58.0(12) . .
C1 C1' N1 C2 -146.9(12) . .
N1' C1' N1 C2 30.5(17) . .
C5 C1' N1 C2 -88.9(10) . .
N2 C4 N1 N1' 46(2) . .
N2' C4 N1 N1' 39(2) . .
N2 C4 N1 C1' 144.8(15) . .
N1' C4 N1 C1' 99(3) . .
N2' C4 N1 C1' 137.6(15) . .
N2 C4 N1 C1 -171.7(11) . .
N1' C4 N1 C1 142(3) . .
N2' C4 N1 C1 -178.9(10) . .
N2 C4 N1 C2 15.7(11) . .
N1' C4 N1 C2 -30.4(17) . .
N2' C4 N1 C2 8.5(9) . .
C1' C1 N1 N1' 3(3) . .
C5 C1 N1 N1' -77(3) . .
C5 C1 N1 N1' -106(3) 2_656 .
C6 C1 N1 N1' -95(4) 2_656 .
C5 C1 N1 C1' -80.9(14) . .
C5 C1 N1 C1' -109.8(17) 2_656 .
C6 C1 N1 C1' -98(2) 2_656 .
C1' C1 N1 C4 -121.7(16) . .
C5 C1 N1 C4 157.4(9) . .
C5 C1 N1 C4 128.5(10) 2_656 .
C6 C1 N1 C4 140.2(17) 2_656 .
C1' C1 N1 C2 47.5(16) . .
C5 C1 N1 C2 -33.3(15) . .
C5 C1 N1 C2 -62.2(15) 2_656 .
C6 C1 N1 C2 -51(3) 2_656 .
C3 C2 N1 N1' -85(3) . .
N1' C2 N1 C1' -72(3) . .
C3 C2 N1 C1' -157.1(9) . .
N1' C2 N1 C4 74(3) . .
C3 C2 N1 C4 -10.9(7) . .
N1' C2 N1 C1 -98(4) . .
C3 C2 N1 C1 177.6(11) . .
C2 C3 N2' C4 -5.1(11) . .
N2 C3 N2' C4 19(4) . .
C2 C3 N2' Cd2 176.1(8) . 3_455
N2 C3 N2' Cd2 -160(5) . 3_455
N2 C4 N2' C3 -144(7) . .
N1 C4 N2' C3 -3.8(12) . .
N1' C4 N2' C3 12.3(10) . .
N2 C4 N2' Cd2 35(6) . 3_455
N1 C4 N2' Cd2 175.2(7) . 3_455
N1' C4 N2' Cd2 -168.6(8) . 3_455
N1 C4 N2 C3 -14.0(12) . .
N1' C4 N2 C3 5.1(10) . .
N2' C4 N2 C3 30(6) . .
N1 C4 N2 Cd2 -178.7(8) . 3_455
N1' C4 N2 Cd2 -159.7(10) . 3_455
N2' C4 N2 Cd2 -135(7) . 3_455
N2' C3 N2 C4 -155(5) . .
C2 C3 N2 C4 3.5(10) . .
N2' C3 N2 Cd2 14(4) . 3_455
C2 C3 N2 Cd2 172.5(5) . 3_455
C9' C9 N3 N3' 16(3) . .
C8 C9 N3 N3' -56(4) . .
C8' C9 N3 N3' -18(4) . .
C9' C9 N3 C7 64.4(12) . .
C8 C9 N3 C7 -7.6(16) . .
N3' C9 N3 C7 48(3) . .
C8' C9 N3 C7 30.0(11) . .
C8 C9 N3 C9' -71.9(14) . .
N3' C9 N3 C9' -16(4) . .
C8' C9 N3 C9' -34.3(9) . .
C9' C9 N3 Cd2 -96.3(14) . .
C8 C9 N3 Cd2 -168.2(11) . .
N3' C9 N3 Cd2 -112(4) . .
C8' C9 N3 Cd2 -130.6(10) . .
N4 C7 N3 N3' 89(4) . .
N4' C7 N3 N3' 53(4) . .
N3' C7 N3 C9 -76(4) . .
N4 C7 N3 C9 13.8(12) . .
N4' C7 N3 C9 -22.8(14) . .
N3' C7 N3 C9' -40(4) . .
N4 C7 N3 C9' 49.3(10) . .
N4' C7 N3 C9' 12.7(13) . .
N3' C7 N3 Cd2 87(4) . .
N4 C7 N3 Cd2 176.8(8) . .
N4' C7 N3 Cd2 140.1(8) . .
C9 C9' N3 N3' -159(5) . .
C8' C9' N3 N3' -60(5) . .
C8 C9' N3 N3' -106(4) . .
C8' C9' N3 C9 99(2) . .
N3' C9' N3 C9 159(5) . .
C8 C9' N3 C9 52.3(11) . .
C9 C9' N3 C7 -117.9(13) . .
C8' C9' N3 C7 -19.1(19) . .
N3' C9' N3 C7 41(4) . .
C8 C9' N3 C7 -65.5(10) . .
C9 C9' N3 Cd2 116.2(13) . .
C8' C9' N3 Cd2 -145.0(14) . .
N3' C9' N3 Cd2 -85(4) . .
C8 C9' N3 Cd2 168.6(9) . .
N2' Cd2 N3 N3' 18(12) 3_545 .
O6' Cd2 N3 N3' 154(4) 2_656 .
N2 Cd2 N3 N3' 120(3) 3_545 .
O5 Cd2 N3 N3' -83(4) 1_655 .
O6 Cd2 N3 N3' 153(4) 2_656 .
O3 Cd2 N3 N3' 6(4) . .
O4 Cd2 N3 N3' 58(4) . .
N2' Cd2 N3 C9 122(9) 3_545 .
O6' Cd2 N3 C9 -102.6(14) 2_656 .
N2 Cd2 N3 C9 -137(3) 3_545 .
O5 Cd2 N3 C9 20.4(13) 1_655 .
O6 Cd2 N3 C9 -103.6(14) 2_656 .
N3' Cd2 N3 C9 103(4) . .
O3 Cd2 N3 C9 108.9(13) . .
O4 Cd2 N3 C9 161.7(13) . .
N2' Cd2 N3 C7 -36(10) 3_545 .
O6' Cd2 N3 C7 100.0(11) 2_656 .
N2 Cd2 N3 C7 66(3) 3_545 .
O5 Cd2 N3 C7 -137.0(9) 1_655 .
O6 Cd2 N3 C7 98.9(11) 2_656 .
N3' Cd2 N3 C7 -54(3) . .
O3 Cd2 N3 C7 -48.6(10) . .
O4 Cd2 N3 C7 4.3(10) . .
N2' Cd2 N3 C9' 71(9) 3_545 .
O6' Cd2 N3 C9' -153.1(12) 2_656 .
N2 Cd2 N3 C9' 172(2) 3_545 .
O5 Cd2 N3 C9' -30.0(11) 1_655 .
O6 Cd2 N3 C9' -154.1(13) 2_656 .
N3' Cd2 N3 C9' 53(3) . .
O3 Cd2 N3 C9' 58.4(11) . .
O4 Cd2 N3 C9' 111.3(11) . .
C9 N3 N3' C7 109(2) . .
C9' N3 N3' C7 123(4) . .
Cd2 N3 N3' C7 -118(2) . .
C9 N3 N3' C9' -14(3) . .
C7 N3 N3' C9' -123(4) . .
Cd2 N3 N3' C9' 120(2) . .
C7 N3 N3' C9 -109(2) . .
C9' N3 N3' C9 14(3) . .
Cd2 N3 N3' C9 133(2) . .
C9 N3 N3' Cd2 -133(2) . .
C7 N3 N3' Cd2 118(2) . .
C9' N3 N3' Cd2 -120(2) . .
N4 C7 N3' N3 -97(4) . .
N4' C7 N3' N3 -135(4) . .
N4 C7 N3' C9' 27.0(16) . .
N3 C7 N3' C9' 124(5) . .
N4' C7 N3' C9' -10.9(16) . .
N4 C7 N3' C9 -20.7(14) . .
N3 C7 N3' C9 76(4) . .
N4' C7 N3' C9 -58.6(13) . .
N4 C7 N3' Cd2 -161.1(8) . .
N3 C7 N3' Cd2 -64(4) . .
N4' C7 N3' Cd2 161.0(8) . .
C9 C9' N3' N3 19(4) . .
C8' C9' N3' N3 128(4) . .
C8 C9' N3' N3 75(4) . .
C9 C9' N3' C7 -103.1(15) . .
C8' C9' N3' C7 6(2) . .
C8 C9' N3' C7 -46.5(16) . .
N3 C9' N3' C7 -122(5) . .
C8' C9' N3' C9 109.2(19) . .
C8 C9' N3' C9 56.6(12) . .
N3 C9' N3' C9 -19(4) . .
C9 C9' N3' Cd2 85.3(14) . .
C8' C9' N3' Cd2 -165.5(12) . .
C8 C9' N3' Cd2 141.9(11) . .
N3 C9' N3' Cd2 67(4) . .
C9' C9 N3' N3 -162(4) . .
C8 C9 N3' N3 129(4) . .
C8' C9 N3' N3 162(4) . .
C9' C9 N3' C7 95.6(13) . .
C8 C9 N3' C7 26.8(16) . .
N3 C9 N3' C7 -103(4) . .
C8' C9 N3' C7 59.1(11) . .
C8 C9 N3' C9' -68.9(13) . .
N3 C9 N3' C9' 162(4) . .
C8' C9 N3' C9' -36.6(9) . .
C9' C9 N3' Cd2 -119.8(13) . .
C8 C9 N3' Cd2 171.3(10) . .
N3 C9 N3' Cd2 42(3) . .
C8' C9 N3' Cd2 -156.3(10) . .
N2' Cd2 N3' N3 -176(3) 3_545 .
O6' Cd2 N3' N3 -26(4) 2_656 .
N2 Cd2 N3' N3 -137(3) 3_545 .
O5 Cd2 N3' N3 98(4) 1_655 .
O6 Cd2 N3' N3 -26(4) 2_656 .
O3 Cd2 N3' N3 -174(4) . .
O4 Cd2 N3' N3 -121(4) . .
N3 Cd2 N3' C7 93(4) . .
N2' Cd2 N3' C7 -83(2) 3_545 .
O6' Cd2 N3' C7 66.9(13) 2_656 .
N2 Cd2 N3' C7 -43(3) 3_545 .
O5 Cd2 N3' C7 -168.5(11) 1_655 .
O6 Cd2 N3' C7 67.1(12) 2_656 .
O3 Cd2 N3' C7 -81.1(11) . .
O4 Cd2 N3' C7 -27.8(11) . .
N3 Cd2 N3' C9' -96(4) . .
N2' Cd2 N3' C9' 88(2) 3_545 .
O6' Cd2 N3' C9' -122.5(15) 2_656 .
N2 Cd2 N3' C9' 127(2) 3_545 .
O5 Cd2 N3' C9' 2.1(15) 1_655 .
O6 Cd2 N3' C9' -122.3(15) 2_656 .
O3 Cd2 N3' C9' 89.4(14) . .
O4 Cd2 N3' C9' 142.8(15) . .
N3 Cd2 N3' C9 -48(3) . .
N2' Cd2 N3' C9 136.4(16) 3_545 .
O6' Cd2 N3' C9 -73.9(12) 2_656 .
N2 Cd2 N3' C9 176(2) 3_545 .
O5 Cd2 N3' C9 50.7(11) 1_655 .
O6 Cd2 N3' C9 -73.7(12) 2_656 .
O3 Cd2 N3' C9 138.0(11) . .
O4 Cd2 N3' C9 -168.6(11) . .
C6' C6 N4' N4 177.7(15) . .
C5 C6 N4' N4 -93(9) . .
C5 C6 N4' N4 -8(2) 2_656 .
C1 C6 N4' N4 -54.4(13) 2_656 .
C6' C6 N4' C8' -101.9(17) . .
C5 C6 N4' C8' -13(9) . .
N4 C6 N4' C8' 80.3(15) . .
C5 C6 N4' C8' 73(3) 2_656 .
C1 C6 N4' C8' 26.0(18) 2_656 .
C6' C6 N4' C7 126.2(13) . .
C5 C6 N4' C7 -144(8) . .
N4 C6 N4' C7 -51.5(9) . .
C5 C6 N4' C7 -59(2) 2_656 .
C1 C6 N4' C7 -105.9(10) 2_656 .
C5 C6 N4' C6' 89(9) . .
N4 C6 N4' C6' -177.7(15) . .
C5 C6 N4' C6' 175(3) 2_656 .
C1 C6 N4' C6' 127.9(17) 2_656 .
C6' C6 N4' C8 -144.3(13) . .
C5 C6 N4' C8 -55(9) . .
N4 C6 N4' C8 38.0(9) . .
C5 C6 N4' C8 30(2) 2_656 .
C1 C6 N4' C8 -16.4(13) 2_656 .
C8 C8' N4' N4 2.4(11) . .
C9' C8' N4' N4 -67.7(16) . .
C9 C8' N4' N4 -38.3(11) . .
C8 C8' N4' C6 -73.6(14) . .
C9' C8' N4' C6 -143.8(14) . .
N4 C8' N4' C6 -76.0(14) . .
C9 C8' N4' C6 -114.3(11) . .
C8 C8' N4' C7 62.4(10) . .
C9' C8' N4' C7 -7.8(17) . .
N4 C8' N4' C7 59.9(9) . .
C9 C8' N4' C7 21.6(10) . .
C8 C8' N4' C6' -116.1(12) . .
C9' C8' N4' C6' 173.7(13) . .
N4 C8' N4' C6' -118.6(15) . .
C9 C8' N4' C6' -156.9(9) . .
C9' C8' N4' C8 -70.2(14) . .
N4 C8' N4' C8 -2.4(12) . .
C9 C8' N4' C8 -40.8(7) . .
N3' C7 N4' N4 92.0(12) . .
N3 C7 N4' N4 74.6(12) . .
N3' C7 N4' C6 153.3(11) . .
N4 C7 N4' C6 61.3(10) . .
N3 C7 N4' C6 135.9(11) . .
N3' C7 N4' C8' 11.9(14) . .
N4 C7 N4' C8' -80.1(12) . .
N3 C7 N4' C8' -5.5(14) . .
N3' C7 N4' C6' -169.7(12) . .
N4 C7 N4' C6' 98.3(13) . .
N3 C7 N4' C6' 172.9(11) . .
N3' C7 N4' C8 49.0(10) . .
N4 C7 N4' C8 -42.9(8) . .
N3 C7 N4' C8 31.7(10) . .
C6 C6' N4' N4 -2.5(17) . .
C5 C6' N4' N4 -9.3(15) . .
C5 C6' N4' C6 -6.9(10) . .
C6 C6' N4' C8' 103.5(17) . .
C5 C6' N4' C8' 96.6(15) . .
C6 C6' N4' C7 -74.6(16) . .
C5 C6' N4' C7 -81.5(13) . .
C6 C6' N4' C8 48.9(17) . .
C5 C6' N4' C8 42.0(15) . .
C8' C8 N4' N4 -176.6(16) . .
C9 C8 N4' N4 -89.1(15) . .
C9' C8 N4' N4 -121.9(14) . .
C8' C8 N4' C6 125.9(12) . .
C9 C8 N4' C6 -146.7(11) . .
N4 C8 N4' C6 -57.6(11) . .
C9' C8 N4' C6 -179.5(10) . .
C9 C8 N4' C8' 87.5(13) . .
N4 C8 N4' C8' 176.6(16) . .
C9' C8 N4' C8' 54.7(10) . .
C8' C8 N4' C7 -120.0(10) . .
C9 C8 N4' C7 -32.6(11) . .
N4 C8 N4' C7 56.6(10) . .
C9' C8 N4' C7 -65.4(8) . .
C8' C8 N4' C6' 99.6(14) . .
C9 C8 N4' C6' -172.9(11) . .
N4 C8 N4' C6' -83.8(14) . .
C9' C8 N4' C6' 154.3(12) . .
C6 N4' N4 C7 -126.1(7) . .
C8' N4' N4 C7 107.2(7) . .
C6' N4' N4 C7 -124.7(9) . .
C8 N4' N4 C7 109.5(9) . .
C6 N4' N4 C8 124.4(9) . .
C8' N4' N4 C8 -2.3(11) . .
C7 N4' N4 C8 -109.5(8) . .
C6' N4' N4 C8 125.8(9) . .
C8' N4' N4 C6 -126.7(9) . .
C7 N4' N4 C6 126.1(7) . .
C6' N4' N4 C6 1.4(9) . .
C8 N4' N4 C6 -124.4(9) . .
C6 N4' N4 C8' 126.7(9) . .
C7 N4' N4 C8' -107.2(7) . .
C6' N4' N4 C8' 128.1(12) . .
C8 N4' N4 C8' 2.3(11) . .
N3' C7 N4 N4' -99.3(11) . .
N3 C7 N4 N4' -121.0(10) . .
N3' C7 N4 C8 6.5(13) . .
N3 C7 N4 C8 -15.3(12) . .
N4' C7 N4 C8 105.7(13) . .
N3' C7 N4 C6 -154.2(11) . .
N3 C7 N4 C6 -176.0(10) . .
N4' C7 N4 C6 -54.9(9) . .
N3' C7 N4 C8' -43.2(11) . .
N3 C7 N4 C8' -65.0(10) . .
N4' C7 N4 C8' 56.1(10) . .
C8' C8 N4 N4' 2.6(12) . .
C9 C8 N4 N4' 98.8(15) . .
C9' C8 N4 N4' 56.4(14) . .
C8' C8 N4 C7 -85.6(10) . .
C9 C8 N4 C7 10.6(15) . .
C9' C8 N4 C7 -31.8(13) . .
N4' C8 N4 C7 -88.2(12) . .
C8' C8 N4 C6 72.6(13) . .
C9 C8 N4 C6 168.8(12) . .
C9' C8 N4 C6 126.3(12) . .
N4' C8 N4 C6 70.0(14) . .
C9 C8 N4 C8' 96.2(13) . .
C9' C8 N4 C8' 53.7(10) . .
N4' C8 N4 C8' -2.6(12) . .
C6' C6 N4 N4' -2.6(17) . .
C5 C6 N4 N4' 166(2) . .
C5 C6 N4 N4' 175.9(12) 2_656 .
C1 C6 N4 N4' 135.6(11) 2_656 .
C6' C6 N4 C7 62.1(19) . .
C5 C6 N4 C7 -129.0(16) . .
N4' C6 N4 C7 64.7(10) . .
C5 C6 N4 C7 -119.4(9) 2_656 .
C1 C6 N4 C7 -159.7(8) 2_656 .
C6' C6 N4 C8 -95(2) . .
C5 C6 N4 C8 74(2) . .
N4' C6 N4 C8 -92.2(15) . .
C5 C6 N4 C8 83.7(15) 2_656 .
C1 C6 N4 C8 43.5(14) 2_656 .
C6' C6 N4 C8' -47.3(19) . .
C5 C6 N4 C8' 121.7(18) . .
N4' C6 N4 C8' -44.7(10) . .
C5 C6 N4 C8' 131.2(10) 2_656 .
C1 C6 N4 C8' 90.9(9) 2_656 .
C8 C8' N4 N4' -177.1(14) . .
C9' C8' N4 N4' 116.6(15) . .
C9 C8' N4 N4' 140.4(11) . .
C8 C8' N4 C7 108.7(9) . .
C9' C8' N4 C7 42.4(13) . .
N4' C8' N4 C7 -74.3(10) . .
C9 C8' N4 C7 66.1(7) . .
C9' C8' N4 C8 -66.3(12) . .
N4' C8' N4 C8 177.1(14) . .
C9 C8' N4 C8 -42.6(7) . .
C8 C8' N4 C6 -129.4(10) . .
C9' C8' N4 C6 164.3(12) . .
N4' C8' N4 C6 47.6(10) . .
C9 C8' N4 C6 -172.0(8) . .
O2 C10 O1 Cd1 -6.5(4) . 5_657
C11 C10 O1 Cd1 172.0(3) . 5_657
O1 C10 O2 Cd1 6.3(4) . 5_657
C11 C10 O2 Cd1 -172.3(3) . 5_657
O4 C14 O3 Cd2 4.1(4) . .
C13 C14 O3 Cd2 -172.7(3) . .
N3 Cd2 O3 C14 86.2(5) . .
N2' Cd2 O3 C14 -93.1(4) 3_545 .
O6' Cd2 O3 C14 -4.4(7) 2_656 .
N2 Cd2 O3 C14 -85.6(4) 3_545 .
O5 Cd2 O3 C14 -177.5(2) 1_655 .
O6 Cd2 O3 C14 18.4(8) 2_656 .
N3' Cd2 O3 C14 87.4(5) . .
O4 Cd2 O3 C14 -2.2(2) . .
O3 C14 O4 Cd1 137.2(3) . .
C13 C14 O4 Cd1 -46.0(4) . .
O3 C14 O4 Cd2 -3.9(4) . .
C13 C14 O4 Cd2 172.9(3) . .
O1 Cd1 O4 C14 -170.3(3) 6 .
O1 Cd1 O4 C14 -41.5(3) 5_657 .
O4 Cd1 O4 C14 119.6(3) 2_656 .
O2 Cd1 O4 C14 -132.7(2) 6 .
O2 Cd1 O4 C14 10.5(3) 5_657 .
C10 Cd1 O4 C14 -144.6(2) 6 .
C10 Cd1 O4 C14 -15.4(3) 5_657 .
O1 Cd1 O4 Cd2 -49.4(4) 6 .
O1 Cd1 O4 Cd2 79.38(15) 5_657 .
O4 Cd1 O4 Cd2 -119.52(17) 2_656 .
O2 Cd1 O4 Cd2 -11.80(18) 6 .
O2 Cd1 O4 Cd2 131.44(14) 5_657 .
C10 Cd1 O4 Cd2 -23.7(2) 6 .
C10 Cd1 O4 Cd2 105.48(15) 5_657 .
N3 Cd2 O4 C14 -90.9(4) . .
N2' Cd2 O4 C14 86.8(3) 3_545 .
O6' Cd2 O4 C14 -179.0(4) 2_656 .
N2 Cd2 O4 C14 97.1(4) 3_545 .
O5 Cd2 O4 C14 9.5(3) 1_655 .
O6 Cd2 O4 C14 -166.4(4) 2_656 .
N3' Cd2 O4 C14 -79.8(4) . .
O3 Cd2 O4 C14 2.1(2) . .
N3 Cd2 O4 Cd1 136.8(4) . .
N2' Cd2 O4 Cd1 -45.5(3) 3_545 .
O6' Cd2 O4 Cd1 48.6(4) 2_656 .
N2 Cd2 O4 Cd1 -35.3(3) 3_545 .
O5 Cd2 O4 Cd1 -122.84(17) 1_655 .
O6 Cd2 O4 Cd1 61.2(4) 2_656 .
N3' Cd2 O4 Cd1 147.8(4) . .
O3 Cd2 O4 Cd1 -130.3(2) . .
O6' C18 O5 Cd2 5.8(9) . 1_455
O6 C18 O5 Cd2 32.9(9) . 1_455
C16 C18 O5 Cd2 -157.5(3) . 1_455
O5 C18 O6 O6' -91(5) . .
C16 C18 O6 O6' 100(5) . .
O6' C18 O6 Cd2 -22(2) . 2_656
O5 C18 O6 Cd2 -113(3) . 2_656
C16 C18 O6 Cd2 78(3) . 2_656
Cd2 O6 O6' C18 171.2(5) 2_656 .
C18 O6 O6' Cd2 -171.2(5) . 2_656
O5 C18 O6' O6 104(5) . .
C16 C18 O6' O6 -93(5) . .
O5 C18 O6' Cd2 136(5) . 2_656
O6 C18 O6' Cd2 32(2) . 2_656
C16 C18 O6' Cd2 -61(6) . 2_656
